data_9014491
loop_
_publ_author_name
'Leclaire, A.'
'Borel, M.'

_publ_section_title
;
 Structure de l'Hexachlorure de Dicadmium et de Nickel Dodecahydrate
;
_journal_issue 12
_journal_name_full 'Acta Crystallographica, Section B'
_journal_page_first 3088
_journal_page_last 3090
_journal_paper_doi 10.1107/S0567740880010850
_journal_volume 36
_journal_year 1980
_chemical_formula_sum 'Cd2 Cl6 Ni O12'
_space_group_IT_number 43
_symmetry_space_group_name_Hall 'F 2 -2d'
_symmetry_space_group_name_H-M 'F d d 2'
_cell_angle_alpha 90
_cell_angle_beta 90
_cell_angle_gamma 90
_cell_length_a 24.4219
_cell_length_b 22.3429
_cell_length_c 7.5416
_cell_formula_units_Z 8
_cell_volume 4115.120
_database_code_amcsd 0009726
_exptl_crystal_density_diffrn 2.222
_cod_duplicate_entry 1001169
_cod_original_formula_sum 'Cd2 Ni Cl6 O12'
_cod_database_code 9014491
_amcsd_formula_title 'Cd2 Cl6 H24 Ni O12'

loop_
_space_group_symop_operation_xyz
x,y,z
x,1/2+y,1/2+z
1/2+x,y,1/2+z
1/2+x,1/2+y,z
1/4+x,1/4-y,1/4+z
1/4+x,3/4-y,3/4+z
3/4+x,1/4-y,3/4+z
3/4+x,3/4-y,1/4+z
1/4-x,1/4+y,1/4+z
1/4-x,3/4+y,3/4+z
3/4-x,1/4+y,3/4+z
3/4-x,3/4+y,1/4+z
-x,1/2-y,1/2+z
-x,-y,+z
1/2-x,1/2-y,+z
1/2-x,-y,1/2+z

loop_
_atom_site_label
_atom_site_fract_x
_atom_site_fract_y
_atom_site_fract_z
Cd1 0.24622 0.00365 0.00000
Ni1 0.25000 0.25000 0.21648
Cl1 0.30506 0.05522 0.25095
Cl2 0.28987 0.06805 -0.25000
Cl3 0.16767 0.08018 0.05064
O1 0.32005 -0.06301 -0.03829
O2 0.17013 0.22183 0.23042
O3 0.26691 0.18910 0.02849
O4 0.26828 0.18748 0.41027
O5 0.34427 -0.15285 0.19255
O6 0.31748 0.22600 -0.27721

loop_
_cod_related_entry_id
_cod_related_entry_database
_cod_related_entry_code
1 AMCSD 0009726
